data_2236964
loop_
_publ_author_name
'Mojzych, Mariusz'
'Karczmarzyk, Zbigniew'
'Fruzi\'nski, Andrzej'

_publ_section_title
;
 2-(5,6-Diphenyl-1,2,4-triazin-3-yl)aniline
;
_journal_coeditor_code LR2082
_journal_issue 12
_journal_name_full 'Acta Crystallographica Section E'
_journal_page_first o3278
_journal_paper_doi 10.1107/S1600536812044194
_journal_volume 68
_journal_year 2012
_chemical_formula_iupac 'C21 H16 N4'
_chemical_formula_moiety 'C21 H16 N4'
_chemical_formula_sum 'C21 H16 N4'
_chemical_formula_weight 324.38
_chemical_melting_point 434
_chemical_name_systematic
;
2-(5,6-Diphenyl-1,2,4-triazin-3-yl)aniline
;
_space_group_IT_number 14
_symmetry_cell_setting monoclinic
_symmetry_space_group_name_Hall '-P 2ybc'
_symmetry_space_group_name_H-M 'P 1 21/c 1'
_atom_sites_solution_hydrogens difmap
_atom_sites_solution_primary direct
_atom_sites_solution_secondary difmap
_cell_angle_alpha 90.00
_cell_angle_beta 101.4890(10)
_cell_angle_gamma 90.00
_cell_formula_units_Z 4
_cell_length_a 11.8797(3)
_cell_length_b 6.07880(10)
_cell_length_c 23.8710(5)
_cell_measurement_reflns_used 241
_cell_measurement_temperature 293(2)
_cell_measurement_theta_max 35.42
_cell_measurement_theta_min 8.24
_cell_volume 1689.29(6)
_computing_cell_refinement 'SAINT (Bruker, 2005)'
_computing_data_collection 'APEX2 (Bruker, 2005)'
_computing_data_reduction 'SAINT (Bruker, 2005)'
_computing_molecular_graphics 'ORTEP-3 for Windows (Farrugia, 2012)'
_computing_publication_material 'SHELXL97 (Sheldrick, 2008) and WinGX (Farrugia, 2012)'
_computing_structure_refinement 'SHELXL97 (Sheldrick, 2008)'
_computing_structure_solution 'SHELXS97 (Sheldrick, 2008)'
_diffrn_ambient_temperature 293(2)
_diffrn_measured_fraction_theta_full 0.989
_diffrn_measured_fraction_theta_max 0.989
_diffrn_measurement_device_type 'Bruker APEXII CCD'
_diffrn_measurement_method '\w scans'
_diffrn_radiation_monochromator graphite
_diffrn_radiation_source 'fine-focus sealed tube'
_diffrn_radiation_type CuK\a
_diffrn_radiation_wavelength 1.54178
_diffrn_reflns_av_R_equivalents 0.0000
_diffrn_reflns_av_sigmaI/netI 0.0150
_diffrn_reflns_limit_h_max 14
_diffrn_reflns_limit_h_min -14
_diffrn_reflns_limit_k_max 7
_diffrn_reflns_limit_k_min 0
_diffrn_reflns_limit_l_max 29
_diffrn_reflns_limit_l_min 0
_diffrn_reflns_number 4591
_diffrn_reflns_theta_full 69.85
_diffrn_reflns_theta_max 69.85
_diffrn_reflns_theta_min 3.78
_exptl_absorpt_coefficient_mu 0.613
_exptl_absorpt_correction_T_max 1.0000
_exptl_absorpt_correction_T_min 0.9061
_exptl_absorpt_correction_type multi-scan
_exptl_absorpt_process_details '(SADABS; Bruker, 2005)'
_exptl_crystal_colour yellow
_exptl_crystal_density_diffrn 1.275
_exptl_crystal_density_method 'not measured'
_exptl_crystal_description prism
_exptl_crystal_F_000 680
_exptl_crystal_size_max 0.21
_exptl_crystal_size_mid 0.14
_exptl_crystal_size_min 0.01
_refine_diff_density_max 0.101
_refine_diff_density_min -0.128
_refine_ls_extinction_method none
_refine_ls_goodness_of_fit_ref 1.048
_refine_ls_hydrogen_treatment refall
_refine_ls_matrix_type full
_refine_ls_number_parameters 275
_refine_ls_number_reflns 4591
_refine_ls_number_restraints 0
_refine_ls_restrained_S_all 1.048
_refine_ls_R_factor_all 0.0414
_refine_ls_R_factor_gt 0.0352
_refine_ls_shift/su_max 0.000
_refine_ls_shift/su_mean 0.000
_refine_ls_structure_factor_coef Fsqd
_refine_ls_weighting_details 'calc w=1/[\s^2^(Fo^2^)+(0.0591P)^2^+0.0858P] where P=(Fo^2^+2Fc^2^)/3'
_refine_ls_weighting_scheme calc
_refine_ls_wR_factor_gt 0.0976
_refine_ls_wR_factor_ref 0.1030
_reflns_number_gt 2837
_reflns_number_total 3173
_reflns_threshold_expression I>2sigma(I)
_cod_data_source_file lr2082.cif
_cod_data_source_block I
_cod_original_sg_symbol_H-M 'P 21/c'
_cod_database_code 2236964
_cod_database_fobs_code 2236964

loop_
_symmetry_equiv_pos_as_xyz
'x, y, z'
'-x, y+1/2, -z+1/2'
'-x, -y, -z'
'x, -y-1/2, z-1/2'

loop_
_atom_site_type_symbol
_atom_site_label
_atom_site_fract_x
_atom_site_fract_y
_atom_site_fract_z
_atom_site_U_iso_or_equiv
_atom_site_adp_type
_atom_site_calc_flag
_atom_site_occupancy
_atom_site_symmetry_multiplicity
N N1 0.18725(9) -0.11023(15) 0.18454(4) 0.0576(2) Uani d 1 1
N N2 0.10666(8) 0.04609(16) 0.17863(4) 0.0597(2) Uani d 1 1
N N4 0.14421(8) 0.14537(15) 0.08844(4) 0.0526(2) Uani d 1 1
N N7 -0.07122(15) 0.2512(2) 0.21174(7) 0.0864(5) Uani d 1 1
H H71 -0.114(2) 0.294(3) 0.2383(11) 0.130 Uiso d 1 1
H H72 -0.025(2) 0.125(4) 0.2158(10) 0.130 Uiso d 1 1
C C3 0.08941(9) 0.1743(2) 0.13234(4) 0.0514(2) Uani d 1 1
C C5 0.21940(9) -0.01610(17) 0.09270(4) 0.0492(2) Uani d 1 1
C C6 0.24565(9) -0.14379(17) 0.14325(4) 0.0500(2) Uani d 1 1
C C31 0.00852(9) 0.35952(19) 0.12884(5) 0.0547(3) Uani d 1 1
C C32 -0.06168(10) 0.3956(2) 0.16965(5) 0.0637(3) Uani d 1 1
C C33 -0.12606(12) 0.5930(3) 0.16472(6) 0.0777(4) Uani d 1 1
H H33 -0.1748(17) 0.619(3) 0.1937(8) 0.117 Uiso d 1 1
C C34 -0.12449(16) 0.7395(2) 0.12196(9) 0.0822(5) Uani d 1 1
H H34 -0.1621(18) 0.878(4) 0.1199(9) 0.123 Uiso d 1 1
C C35 -0.06099(14) 0.6990(3) 0.07991(8) 0.0766(4) Uani d 1 1
H H35 -0.0576(19) 0.808(3) 0.0485(10) 0.115 Uiso d 1 1
C C36 0.00405(11) 0.5109(2) 0.08408(6) 0.0641(3) Uani d 1 1
H H36 0.0494(15) 0.481(3) 0.0544(7) 0.096 Uiso d 1 1
C C51 0.27044(9) -0.05244(18) 0.04130(4) 0.0511(2) Uani d 1 1
C C52 0.25810(15) -0.25262(19) 0.01303(7) 0.0654(4) Uani d 1 1
H H52 0.2176(15) -0.371(3) 0.0296(8) 0.098 Uiso d 1 1
C C53 0.30015(16) -0.2788(3) -0.03670(7) 0.0752(4) Uani d 1 1
H H53 0.2884(17) -0.418(3) -0.0560(8) 0.113 Uiso d 1 1
C C54 0.35701(13) -0.1102(3) -0.05686(5) 0.0746(4) Uani d 1 1
H H54 0.3858(16) -0.127(3) -0.0913(8) 0.112 Uiso d 1 1
C C55 0.37091(12) 0.0887(3) -0.02854(6) 0.0714(4) Uani d 1 1
H H55 0.412(2) 0.210(3) -0.0428(10) 0.107 Uiso d 1 1
C C56 0.32644(11) 0.1187(2) 0.02024(5) 0.0606(3) Uani d 1 1
H H56 0.3355(18) 0.266(2) 0.0396(9) 0.091 Uiso d 1 1
C C61 0.33740(11) -0.3132(2) 0.15615(5) 0.0551(3) Uani d 1 1
C C62 0.32080(13) -0.4980(2) 0.18810(5) 0.0687(3) Uani d 1 1
H H62 0.2476(16) -0.510(3) 0.2016(8) 0.103 Uiso d 1 1
C C63 0.40801(19) -0.6518(2) 0.20237(6) 0.0890(5) Uani d 1 1
H H63 0.393(2) -0.782(3) 0.2224(12) 0.133 Uiso d 1 1
C C64 0.51152(18) -0.6245(3) 0.18542(7) 0.0932(5) Uani d 1 1
H H64 0.575(3) -0.733(3) 0.1959(13) 0.140 Uiso d 1 1
C C65 0.52850(15) -0.4423(3) 0.15449(6) 0.0865(5) Uani d 1 1
H H65 0.6019(19) -0.420(3) 0.1395(9) 0.130 Uiso d 1 1
C C66 0.44224(14) -0.2872(3) 0.13971(6) 0.0682(3) Uani d 1 1
H H66 0.4576(16) -0.156(3) 0.1189(8) 0.102 Uiso d 1 1

loop_
_atom_site_aniso_label
_atom_site_aniso_U_11
_atom_site_aniso_U_22
_atom_site_aniso_U_33
_atom_site_aniso_U_12
_atom_site_aniso_U_13
_atom_site_aniso_U_23
N1 0.0658(6) 0.0613(5) 0.0496(5) 0.0045(4) 0.0205(4) 0.0065(4)
N2 0.0642(6) 0.0681(6) 0.0514(5) 0.0073(5) 0.0225(4) 0.0050(4)
N4 0.0578(5) 0.0561(5) 0.0460(5) 0.0022(4) 0.0153(4) 0.0013(4)
N7 0.0968(11) 0.1108(12) 0.0611(8) 0.0297(7) 0.0386(7) 0.0003(6)
C3 0.0519(6) 0.0588(6) 0.0452(5) -0.0024(5) 0.0135(4) -0.0032(5)
C5 0.0530(5) 0.0511(5) 0.0451(5) -0.0014(4) 0.0136(4) -0.0003(4)
C6 0.0563(6) 0.0514(6) 0.0440(5) -0.0031(4) 0.0144(4) 0.0006(4)
C31 0.0508(6) 0.0607(6) 0.0507(6) 0.0018(5) 0.0058(4) -0.0076(5)
C32 0.0571(6) 0.0798(8) 0.0524(6) 0.0077(6) 0.0062(5) -0.0177(5)
C33 0.0649(8) 0.0954(10) 0.0671(8) 0.0208(7) -0.0006(6) -0.0267(7)
C34 0.0694(10) 0.0752(10) 0.0900(13) 0.0193(6) -0.0132(9) -0.0201(7)
C35 0.0697(9) 0.0695(7) 0.0828(10) 0.0051(7) -0.0039(7) 0.0023(8)
C36 0.0578(7) 0.0660(7) 0.0659(7) 0.0021(6) 0.0057(5) 0.0011(6)
C51 0.0525(6) 0.0593(6) 0.0426(5) 0.0065(5) 0.0121(4) 0.0044(4)
C52 0.0730(10) 0.0680(8) 0.0584(8) -0.0055(5) 0.0212(7) -0.0080(5)
C53 0.0830(10) 0.0850(9) 0.0607(9) 0.0037(7) 0.0216(7) -0.0181(6)
C54 0.0779(9) 0.1029(11) 0.0487(6) 0.0177(8) 0.0259(6) 0.0037(6)
C55 0.0747(8) 0.0833(8) 0.0635(7) 0.0113(7) 0.0315(6) 0.0178(6)
C56 0.0680(7) 0.0609(6) 0.0571(6) 0.0083(5) 0.0225(5) 0.0090(5)
C61 0.0674(7) 0.0539(5) 0.0433(5) 0.0046(6) 0.0093(5) -0.0016(5)
C62 0.0915(9) 0.0567(7) 0.0547(6) -0.0009(6) 0.0064(6) 0.0018(5)
C63 0.1393(15) 0.0572(8) 0.0612(8) 0.0166(8) -0.0020(8) 0.0044(6)
C64 0.1146(13) 0.0931(11) 0.0642(8) 0.0476(10) -0.0003(8) -0.0045(8)
C65 0.0844(10) 0.1098(11) 0.0645(8) 0.0360(9) 0.0129(7) 0.0006(8)
C66 0.0714(9) 0.0806(8) 0.0543(7) 0.0163(7) 0.0165(6) 0.0052(6)

loop_
_atom_type_symbol
_atom_type_description
_atom_type_scat_dispersion_real
_atom_type_scat_dispersion_imag
_atom_type_scat_source
C C 0.0181 0.0091 'International Tables Vol C Tables 4.2.6.8 and 6.1.1.4'
H H 0.0000 0.0000 'International Tables Vol C Tables 4.2.6.8 and 6.1.1.4'
N N 0.0311 0.0180 'International Tables Vol C Tables 4.2.6.8 and 6.1.1.4'

loop_
_geom_angle_atom_site_label_1
_geom_angle_atom_site_label_2
_geom_angle_atom_site_label_3
_geom_angle
C6 N1 N2 119.97(9)
C3 N2 N1 119.44(9)
C5 N4 C3 117.47(9)
C32 N7 H71 117.6(14)
C32 N7 H72 118.4(13)
H71 N7 H72 123(2)
N2 C3 N4 123.24(10)
N2 C3 C31 118.99(9)
N4 C3 C31 117.75(10)
N4 C5 C6 120.33(9)
N4 C5 C51 115.34(9)
C6 C5 C51 124.33(9)
N1 C6 C5 119.27(10)
N1 C6 C61 114.97(9)
C5 C6 C61 125.74(9)
C36 C31 C32 118.88(11)
C36 C31 C3 118.05(10)
C32 C31 C3 123.04(10)
N7 C32 C33 119.15(12)
N7 C32 C31 123.76(11)
C33 C32 C31 117.09(13)
C34 C33 C32 122.06(14)
C34 C33 H33 120.7(12)
C32 C33 H33 117.2(12)
C33 C34 C35 121.08(13)
C33 C34 H34 122.9(12)
C35 C34 H34 116.0(12)
C36 C35 C34 118.24(15)
C36 C35 H35 119.8(12)
C34 C35 H35 121.8(12)
C35 C36 C31 122.48(13)
C35 C36 H36 118.7(10)
C31 C36 H36 118.8(10)
C56 C51 C52 119.73(11)
C56 C51 C5 119.50(10)
C52 C51 C5 120.71(10)
C51 C52 C53 119.81(12)
C51 C52 H52 117.1(10)
C53 C52 H52 123.1(10)
C54 C53 C52 120.20(14)
C54 C53 H53 121.8(11)
C52 C53 H53 118.0(11)
C53 C54 C55 120.29(12)
C53 C54 H54 120.6(12)
C55 C54 H54 119.1(12)
C54 C55 C56 119.98(13)
C54 C55 H55 120.5(12)
C56 C55 H55 119.6(12)
C55 C56 C51 119.95(12)
C55 C56 H56 118.8(11)
C51 C56 H56 121.2(11)
C66 C61 C62 118.64(13)
C66 C61 C6 121.68(11)
C62 C61 C6 119.60(11)
C63 C62 C61 119.86(15)
C63 C62 H62 122.1(10)
C61 C62 H62 118.0(10)
C64 C63 C62 120.86(15)
C64 C63 H63 120.9(15)
C62 C63 H63 118.1(15)
C65 C64 C63 119.45(15)
C65 C64 H64 119.1(15)
C63 C64 H64 121.5(15)
C64 C65 C66 120.48(17)
C64 C65 H65 121.9(12)
C66 C65 H65 117.5(12)
C65 C66 C61 120.72(14)
C65 C66 H66 118.8(11)
C61 C66 H66 120.4(11)

loop_
_geom_bond_atom_site_label_1
_geom_bond_atom_site_label_2
_geom_bond_distance
N1 C6 1.3293(13)
N1 N2 1.3363(13)
N2 C3 1.3344(14)
N4 C5 1.3174(13)
N4 C3 1.3509(13)
N7 C32 1.3559(19)
N7 H71 0.92(3)
N7 H72 0.94(2)
C3 C31 1.4717(16)
C5 C6 1.4164(14)
C5 C51 1.4893(14)
C6 C61 1.4865(16)
C31 C36 1.4029(17)
C31 C32 1.4200(16)
C32 C33 1.4152(19)
C33 C34 1.358(2)
C33 H33 1.000(19)
C34 C35 1.393(3)
C34 H34 0.95(2)
C35 C36 1.372(2)
C35 H35 1.01(2)
C36 H36 0.988(17)
C51 C56 1.3824(16)
C51 C52 1.3850(16)
C52 C53 1.386(2)
C52 H52 0.990(17)
C53 C54 1.367(2)
C53 H53 0.96(2)
C54 C55 1.379(2)
C54 H54 0.957(19)
C55 C56 1.3831(17)
C55 H55 0.98(2)
C56 H56 1.003(15)
C61 C66 1.3874(19)
C61 C62 1.3936(17)
C62 C63 1.387(2)
C62 H62 0.989(18)
C63 C64 1.379(3)
C63 H63 0.96(2)
C64 C65 1.368(3)
C64 H64 0.99(3)
C65 C66 1.385(2)
C65 H65 1.02(2)
C66 H66 0.973(19)

loop_
_geom_hbond_atom_site_label_D
_geom_hbond_atom_site_label_H
_geom_hbond_atom_site_label_A
_geom_hbond_site_symmetry_A
_geom_hbond_distance_DH
_geom_hbond_distance_HA
_geom_hbond_distance_DA
_geom_hbond_angle_DHA
_geom_hbond_publ_flag
N7 H72 N2 . 0.94(2) 2.00(2) 2.7037(19) 130(2) y
N7 H71 N1 2_555 0.93(3) 2.26(3) 3.1779(19) 169(2) y
N7 H71 N2 2_555 0.93(3) 2.49(2) 3.2677(18) 141.3(19) y
C53 H53 Cg 3_555 0.96(2) 2.99(2) 3.5888(19) 122.0(14) y

loop_
_geom_torsion_atom_site_label_1
_geom_torsion_atom_site_label_2
_geom_torsion_atom_site_label_3
_geom_torsion_atom_site_label_4
_geom_torsion
C6 N1 N2 C3 -3.18(16)
N1 N2 C3 N4 4.71(17)
N1 N2 C3 C31 -174.12(10)
C5 N4 C3 N2 -1.09(16)
C5 N4 C3 C31 177.74(10)
C3 N4 C5 C6 -3.78(15)
C3 N4 C5 C51 175.29(10)
N2 N1 C6 C5 -1.55(16)
N2 N1 C6 C61 176.68(10)
N4 C5 C6 N1 5.17(16)
C51 C5 C6 N1 -173.81(10)
N4 C5 C6 C61 -172.85(10)
C51 C5 C6 C61 8.17(17)
N2 C3 C31 C36 170.85(10)
N4 C3 C31 C36 -8.04(16)
N2 C3 C31 C32 -6.86(17)
N4 C3 C31 C32 174.25(10)
C36 C31 C32 N7 174.38(14)
C3 C31 C32 N7 -7.92(19)
C36 C31 C32 C33 -4.54(17)
C3 C31 C32 C33 173.16(11)
N7 C32 C33 C34 -176.88(15)
C31 C32 C33 C34 2.1(2)
C32 C33 C34 C35 1.6(2)
C33 C34 C35 C36 -2.7(2)
C34 C35 C36 C31 0.1(2)
C32 C31 C36 C35 3.59(18)
C3 C31 C36 C35 -174.22(12)
N4 C5 C51 C56 56.74(14)
C6 C5 C51 C56 -124.24(12)
N4 C5 C51 C52 -120.48(13)
C6 C5 C51 C52 58.55(16)
C56 C51 C52 C53 -1.1(2)
C5 C51 C52 C53 176.07(14)
C51 C52 C53 C54 2.2(3)
C52 C53 C54 C55 -1.3(2)
C53 C54 C55 C56 -0.5(2)
C54 C55 C56 C51 1.5(2)
C52 C51 C56 C55 -0.68(19)
C5 C51 C56 C55 -177.92(11)
N1 C6 C61 C66 -141.19(12)
C5 C6 C61 C66 36.90(18)
N1 C6 C61 C62 35.44(15)
C5 C6 C61 C62 -146.47(11)
C66 C61 C62 C63 -0.48(19)
C6 C61 C62 C63 -177.22(11)
C61 C62 C63 C64 0.1(2)
C62 C63 C64 C65 0.5(2)
C63 C64 C65 C66 -0.7(2)
C64 C65 C66 C61 0.3(2)
C62 C61 C66 C65 0.3(2)
C6 C61 C66 C65 176.97(13)

loop_
_cod_related_entry_id
_cod_related_entry_database
_cod_related_entry_code
1 ChemSpider 28698498
